data_7046639
loop_
_publ_author_name
'Greiser, Julia'
'K\"uhnel, Christian'
'G\"orls, Helmar'
'Weigand, Wolfgang'
'Freesmeyer, Martin'

_publ_section_title
;
 N,1,4-Tri(4-alkoxy-2-hydroxybenzyl)-DAZA: efficient one-pot synthesis and
 labelling with <sup>68</sup>Ga for PET liver imaging in ovo.
;
_journal_issue 27
_journal_name_full 'Dalton transactions (Cambridge, England : 2003)'
_journal_page_first 9000
_journal_page_last 9007
_journal_paper_doi 10.1039/c8dt01038b
_journal_volume 47
_journal_year 2018
_chemical_formula_moiety 'C29 H37 N3 O6'
_chemical_formula_sum 'C29 H37 N3 O6'
_chemical_formula_weight 523.62
_space_group_IT_number 14
_space_group_name_Hall '-P 2ybc'
_space_group_name_H-M_alt 'P 1 21/c 1'
_symmetry_cell_setting monoclinic
_symmetry_space_group_name_Hall '-P 2ybc'
_symmetry_space_group_name_H-M 'P 1 21/c 1'
_atom_sites_solution_hydrogens mixed
_atom_sites_solution_primary direct
_atom_sites_solution_secondary difmap
_audit_creation_method SHELXL-97
_audit_update_record
;
2018-01-29 deposited with the CCDC.
2018-06-12 downloaded from the CCDC.
;
_cell_angle_alpha 90
_cell_angle_beta 98.854(2)
_cell_angle_gamma 90
_cell_formula_units_Z 4
_cell_length_a 14.0088(5)
_cell_length_b 5.7639(2)
_cell_length_c 33.2059(14)
_cell_measurement_reflns_used 24731
_cell_measurement_temperature 133(2)
_cell_measurement_theta_max 27.48
_cell_measurement_theta_min 2.07
_cell_volume 2649.27(17)
_computing_cell_refinement DENZO
_computing_data_collection COLLECT
_computing_data_reduction DENZO
_computing_molecular_graphics SHELXTL/PC
_computing_publication_material SHELXL-97
_computing_structure_refinement 'SHELXL-97 (Sheldrick, 2008)'
_computing_structure_solution 'SHELXS-97 (Sheldrick, 2008)'
_diffrn_ambient_temperature 133(2)
_diffrn_measured_fraction_theta_full 0.989
_diffrn_measured_fraction_theta_max 0.989
_diffrn_measurement_device_type KappaCCD
_diffrn_measurement_method 'phi- + omega-scan'
_diffrn_radiation_monochromator graphite
_diffrn_radiation_source 'fine-focus sealed tube'
_diffrn_radiation_type MoK\a
_diffrn_radiation_wavelength 0.71073
_diffrn_reflns_av_R_equivalents 0.0509
_diffrn_reflns_av_sigmaI/netI 0.0541
_diffrn_reflns_limit_h_max 18
_diffrn_reflns_limit_h_min -17
_diffrn_reflns_limit_k_max 7
_diffrn_reflns_limit_k_min -7
_diffrn_reflns_limit_l_max 42
_diffrn_reflns_limit_l_min -43
_diffrn_reflns_number 24731
_diffrn_reflns_theta_full 27.48
_diffrn_reflns_theta_max 27.48
_diffrn_reflns_theta_min 2.07
_exptl_absorpt_coefficient_mu 0.092
_exptl_absorpt_correction_T_max 0.7456
_exptl_absorpt_correction_T_min 0.6511
_exptl_absorpt_correction_type multi-scan
_exptl_absorpt_process_details 'SADABS, Bruker-AXS, 2002'
_exptl_crystal_colour colourless
_exptl_crystal_density_diffrn 1.313
_exptl_crystal_density_method 'not measured'
_exptl_crystal_description prism
_exptl_crystal_F_000 1120
_exptl_crystal_size_max 0.108
_exptl_crystal_size_mid 0.102
_exptl_crystal_size_min 0.066
_refine_diff_density_max 0.732
_refine_diff_density_min -0.373
_refine_diff_density_rms 0.064
_refine_ls_extinction_method none
_refine_ls_goodness_of_fit_ref 1.056
_refine_ls_hydrogen_treatment mixed
_refine_ls_matrix_type full
_refine_ls_number_parameters 362
_refine_ls_number_reflns 6023
_refine_ls_number_restraints 0
_refine_ls_restrained_S_all 1.056
_refine_ls_R_factor_all 0.1133
_refine_ls_R_factor_gt 0.0805
_refine_ls_shift/su_max 0.005
_refine_ls_shift/su_mean 0.000
_refine_ls_structure_factor_coef Fsqd
_refine_ls_weighting_details 'calc w=1/[\s^2^(Fo^2^)+(0.0379P)^2^+6.0070P] where P=(Fo^2^+2Fc^2^)/3'
_refine_ls_weighting_scheme calc
_refine_ls_wR_factor_gt 0.1635
_refine_ls_wR_factor_ref 0.1836
_reflns_number_gt 4444
_reflns_number_total 6023
_reflns_threshold_expression >2sigma(I)
_cod_data_source_file c8dt01038b3.cif
_cod_data_source_block FO6293
_cod_depositor_comments 'Adding full bibliography for 7046637--7046639.cif.'
_cod_original_sg_symbol_H-M 'P 21/c'
_cod_database_code 7046639

loop_
_symmetry_equiv_pos_as_xyz
'x, y, z'
'-x, y+1/2, -z+1/2'
'-x, -y, -z'
'x, -y-1/2, z-1/2'

loop_
_atom_site_label
_atom_site_type_symbol
_atom_site_fract_x
_atom_site_fract_y
_atom_site_fract_z
_atom_site_U_iso_or_equiv
_atom_site_adp_type
_atom_site_occupancy
_atom_site_symmetry_multiplicity
_atom_site_calc_flag
_atom_site_refinement_flags
O1 O 0.16154(17) 0.2173(4) 0.83269(6) 0.0308(5) Uani 1 1 d .
O2 O 0.07206(14) 0.4546(4) 0.96083(6) 0.0283(4) Uani 1 1 d .
O3 O 0.19406(16) 0.7952(3) 0.65483(6) 0.0316(5) Uani 1 1 d .
O4 O 0.25919(15) 0.5287(4) 0.52458(6) 0.0325(5) Uani 1 1 d .
O5 O 0.53367(18) 0.6466(5) 0.68451(7) 0.0487(7) Uani 1 1 d .
O6 O 0.58068(16) 0.5801(5) 0.54475(7) 0.0438(6) Uani 1 1 d .
N1 N 0.23774(16) 0.5414(4) 0.78829(6) 0.0233(5) Uani 1 1 d .
N2 N 0.13998(16) 0.4610(4) 0.70251(7) 0.0224(5) Uani 1 1 d .
N3 N 0.36979(18) 0.4404(5) 0.69990(8) 0.0316(6) Uani 1 1 d .
C1 C 0.3111(2) 0.5679(5) 0.76112(8) 0.0282(6) Uani 1 1 d .
H1A H 0.3755 0.5827 0.7780 0.034 Uiso 1 1 calc R
H1B H 0.2981 0.7131 0.7453 0.034 Uiso 1 1 calc R
C2 C 0.3133(2) 0.3645(5) 0.73131(8) 0.0278(6) Uani 1 1 d .
H2A H 0.3490 0.2338 0.7467 0.033 Uiso 1 1 calc R
C3 C 0.21280(19) 0.2757(5) 0.71350(8) 0.0252(6) Uani 1 1 d .
H3A H 0.2180 0.1830 0.6888 0.030 Uiso 1 1 calc R
H3B H 0.1897 0.1711 0.7336 0.030 Uiso 1 1 calc R
C4 C 0.0871(2) 0.5096(5) 0.73656(8) 0.0264(6) Uani 1 1 d .
H4A H 0.0676 0.3606 0.7477 0.032 Uiso 1 1 calc R
H4B H 0.0274 0.5962 0.7260 0.032 Uiso 1 1 calc R
C5 C 0.1449(2) 0.6486(5) 0.77088(8) 0.0257(6) Uani 1 1 d .
H5A H 0.1577 0.8047 0.7605 0.031 Uiso 1 1 calc R
H5B H 0.1053 0.6690 0.7929 0.031 Uiso 1 1 calc R
C6 C 0.2746(2) 0.6475(5) 0.82872(8) 0.0271(6) Uani 1 1 d .
H6A H 0.2772 0.8180 0.8255 0.032 Uiso 1 1 calc R
H6B H 0.3413 0.5921 0.8379 0.032 Uiso 1 1 calc R
C7 C 0.21361(19) 0.5920(5) 0.86128(8) 0.0236(6) Uani 1 1 d .
C8 C 0.2118(2) 0.7477(5) 0.89339(8) 0.0263(6) Uani 1 1 d .
H8A H 0.2440 0.8924 0.8927 0.032 Uiso 1 1 calc R
C9 C 0.1649(2) 0.6992(5) 0.92617(9) 0.0282(6) Uani 1 1 d .
H9A H 0.1658 0.8079 0.9477 0.034 Uiso 1 1 calc R
C10 C 0.11621(19) 0.4889(5) 0.92712(8) 0.0237(6) Uani 1 1 d .
C11 C 0.1136(2) 0.3307(5) 0.89514(8) 0.0237(6) Uani 1 1 d .
H11A H 0.0785 0.1899 0.8953 0.028 Uiso 1 1 calc R
C12 C 0.1636(2) 0.3823(5) 0.86281(8) 0.0233(6) Uani 1 1 d .
C13 C 0.0204(2) 0.2423(5) 0.96350(9) 0.0298(6) Uani 1 1 d .
H13A H -0.0108 0.2447 0.9880 0.045 Uiso 1 1 calc R
H13B H 0.0655 0.1114 0.9651 0.045 Uiso 1 1 calc R
H13C H -0.0288 0.2253 0.9393 0.045 Uiso 1 1 calc R
C14 C 0.0738(2) 0.4005(5) 0.66406(8) 0.0259(6) Uani 1 1 d .
H14A H 0.0163 0.5024 0.6610 0.031 Uiso 1 1 calc R
H14B H 0.0518 0.2378 0.6654 0.031 Uiso 1 1 calc R
C15 C 0.12647(19) 0.4303(5) 0.62781(8) 0.0231(6) Uani 1 1 d .
C16 C 0.1196(2) 0.2685(5) 0.59622(8) 0.0253(6) Uani 1 1 d .
H16A H 0.0835 0.1305 0.5981 0.030 Uiso 1 1 calc R
C17 C 0.1641(2) 0.3042(5) 0.56223(8) 0.0266(6) Uani 1 1 d .
H17A H 0.1578 0.1923 0.5410 0.032 Uiso 1 1 calc R
C18 C 0.2182(2) 0.5052(5) 0.55939(8) 0.0262(6) Uani 1 1 d .
C19 C 0.2284(2) 0.6681(5) 0.59068(8) 0.0258(6) Uani 1 1 d .
H19A H 0.2662 0.8035 0.5891 0.031 Uiso 1 1 calc R
C20 C 0.1822(2) 0.6301(5) 0.62449(8) 0.0246(6) Uani 1 1 d .
C21 C 0.3170(2) 0.7320(6) 0.52157(10) 0.0375(7) Uani 1 1 d .
H21A H 0.3454 0.7250 0.4964 0.056 Uiso 1 1 calc R
H21B H 0.3686 0.7390 0.5451 0.056 Uiso 1 1 calc R
H21C H 0.2763 0.8706 0.5212 0.056 Uiso 1 1 calc R
C22 C 0.4068(2) 0.2474(6) 0.67710(10) 0.0382(7) Uani 1 1 d .
H22A H 0.3527 0.1436 0.6661 0.046 Uiso 1 1 calc R
H22B H 0.4542 0.1556 0.6958 0.046 Uiso 1 1 calc R
C23 C 0.4541(2) 0.3396(6) 0.64268(10) 0.0337(7) Uani 1 1 d .
C24 C 0.4392(2) 0.2363(6) 0.60417(11) 0.0409(8) Uani 1 1 d .
H24A H 0.3977 0.1053 0.5998 0.049 Uiso 1 1 calc R
C25 C 0.4821(2) 0.3166(6) 0.57244(11) 0.0423(8) Uani 1 1 d .
H25A H 0.4707 0.2400 0.5468 0.051 Uiso 1 1 calc R
C26 C 0.5423(2) 0.5101(6) 0.57763(9) 0.0331(7) Uani 1 1 d .
C27 C 0.5584(2) 0.6209(6) 0.61575(9) 0.0337(7) Uani 1 1 d .
H27A H 0.5984 0.7547 0.6197 0.040 Uiso 1 1 calc R
C28 C 0.5156(2) 0.5339(6) 0.64760(9) 0.0326(7) Uani 1 1 d .
C29 C 0.6393(3) 0.7844(6) 0.54808(11) 0.0438(8) Uani 1 1 d .
H29A H 0.6620 0.8135 0.5221 0.066 Uiso 1 1 calc R
H29B H 0.6950 0.7625 0.5695 0.066 Uiso 1 1 calc R
H29C H 0.6012 0.9172 0.5549 0.066 Uiso 1 1 calc R
H1O1 H 0.195(3) 0.265(7) 0.8169(11) 0.046(11) Uiso 1 1 d .
H1O3 H 0.177(3) 0.728(7) 0.6773(12) 0.054(11) Uiso 1 1 d .
H1O5 H 0.516(2) 0.563(5) 0.7065(9) 0.020(7) Uiso 1 1 d .
H1N3 H 0.326(3) 0.549(7) 0.6823(11) 0.050(11) Uiso 1 1 d .

loop_
_atom_site_aniso_label
_atom_site_aniso_U_11
_atom_site_aniso_U_22
_atom_site_aniso_U_33
_atom_site_aniso_U_23
_atom_site_aniso_U_13
_atom_site_aniso_U_12
O1 0.0478(13) 0.0240(10) 0.0230(10) -0.0046(8) 0.0136(10) -0.0085(9)
O2 0.0336(11) 0.0305(11) 0.0228(9) -0.0042(8) 0.0104(8) -0.0034(9)
O3 0.0507(13) 0.0224(10) 0.0226(10) -0.0040(8) 0.0084(9) -0.0047(9)
O4 0.0359(12) 0.0365(12) 0.0272(10) 0.0015(9) 0.0119(9) 0.0011(9)
O5 0.0489(15) 0.0668(17) 0.0314(12) -0.0157(12) 0.0098(11) -0.0212(13)
O6 0.0379(13) 0.0604(16) 0.0345(12) -0.0087(11) 0.0098(10) -0.0059(12)
N1 0.0242(12) 0.0263(12) 0.0201(11) 0.0012(9) 0.0058(9) -0.0008(9)
N2 0.0217(11) 0.0253(11) 0.0208(11) 0.0007(9) 0.0048(9) 0.0022(9)
N3 0.0319(14) 0.0321(13) 0.0319(13) 0.0018(11) 0.0089(11) 0.0024(11)
C1 0.0253(14) 0.0361(16) 0.0249(14) -0.0016(12) 0.0098(11) -0.0054(12)
C2 0.0242(14) 0.0336(15) 0.0258(14) 0.0005(12) 0.0048(11) 0.0018(12)
C3 0.0259(14) 0.0233(13) 0.0267(14) 0.0007(11) 0.0048(11) 0.0027(11)
C4 0.0255(14) 0.0323(15) 0.0219(13) 0.0041(11) 0.0056(11) 0.0057(12)
C5 0.0290(15) 0.0261(14) 0.0237(13) 0.0035(11) 0.0092(11) 0.0039(12)
C6 0.0314(15) 0.0251(14) 0.0249(14) -0.0033(11) 0.0050(11) -0.0040(12)
C7 0.0268(14) 0.0233(13) 0.0207(13) 0.0015(10) 0.0037(10) -0.0016(11)
C8 0.0276(15) 0.0219(13) 0.0293(14) -0.0010(11) 0.0033(11) -0.0040(11)
C9 0.0339(16) 0.0249(14) 0.0262(14) -0.0056(11) 0.0063(12) -0.0011(12)
C10 0.0234(13) 0.0284(14) 0.0197(12) 0.0015(11) 0.0044(10) 0.0032(11)
C11 0.0299(15) 0.0191(13) 0.0215(13) 0.0011(10) 0.0021(11) -0.0044(11)
C12 0.0280(14) 0.0220(13) 0.0198(12) -0.0003(10) 0.0029(10) 0.0013(11)
C13 0.0347(16) 0.0324(16) 0.0240(14) -0.0009(12) 0.0096(12) -0.0078(13)
C14 0.0237(14) 0.0313(15) 0.0222(13) 0.0014(11) 0.0020(11) -0.0016(12)
C15 0.0232(13) 0.0230(13) 0.0229(13) 0.0025(11) 0.0034(10) 0.0033(11)
C16 0.0245(14) 0.0235(13) 0.0270(14) -0.0006(11) 0.0010(11) -0.0005(11)
C17 0.0314(15) 0.0238(14) 0.0239(13) -0.0049(11) 0.0018(11) 0.0035(11)
C18 0.0257(14) 0.0279(14) 0.0251(13) 0.0037(11) 0.0037(11) 0.0070(11)
C19 0.0279(14) 0.0230(13) 0.0260(14) 0.0023(11) 0.0031(11) -0.0006(11)
C20 0.0308(15) 0.0197(13) 0.0230(13) 0.0013(10) 0.0026(11) 0.0032(11)
C21 0.0407(18) 0.0398(18) 0.0354(17) 0.0070(14) 0.0169(14) 0.0032(14)
C22 0.0384(18) 0.0319(17) 0.0460(19) -0.0049(14) 0.0120(15) 0.0017(14)
C23 0.0251(15) 0.0350(16) 0.0427(17) -0.0081(14) 0.0109(13) 0.0028(13)
C24 0.0280(16) 0.0375(18) 0.058(2) -0.0204(16) 0.0097(15) -0.0055(14)
C25 0.0345(18) 0.050(2) 0.0447(19) -0.0227(16) 0.0132(15) -0.0057(15)
C26 0.0222(14) 0.0394(17) 0.0375(16) -0.0090(14) 0.0038(12) 0.0030(13)
C27 0.0288(16) 0.0354(16) 0.0374(17) -0.0084(13) 0.0062(13) -0.0011(13)
C28 0.0265(15) 0.0384(17) 0.0309(15) -0.0102(13) -0.0024(12) 0.0017(13)
C29 0.045(2) 0.045(2) 0.0425(19) 0.0035(16) 0.0112(16) -0.0031(16)

loop_
_atom_type_symbol
_atom_type_description
_atom_type_scat_dispersion_real
_atom_type_scat_dispersion_imag
_atom_type_scat_source
C C 0.0033 0.0016 'International Tables Vol C Tables 4.2.6.8 and 6.1.1.4'
H H 0.0000 0.0000 'International Tables Vol C Tables 4.2.6.8 and 6.1.1.4'
N N 0.0061 0.0033 'International Tables Vol C Tables 4.2.6.8 and 6.1.1.4'
O O 0.0106 0.0060 'International Tables Vol C Tables 4.2.6.8 and 6.1.1.4'

loop_
_geom_angle_atom_site_label_1
_geom_angle_atom_site_label_2
_geom_angle_atom_site_label_3
_geom_angle
C12 O1 H1O1 107(3)
C10 O2 C13 118.0(2)
C20 O3 H1O3 107(3)
C18 O4 C21 116.9(2)
C28 O5 H1O5 114.6(18)
C26 O6 C29 118.6(3)
C5 N1 C1 111.8(2)
C5 N1 C6 110.0(2)
C1 N1 C6 109.3(2)
C4 N2 C3 110.9(2)
C4 N2 C14 112.4(2)
C3 N2 C14 110.7(2)
C2 N3 C22 114.0(2)
C2 N3 H1N3 105(2)
C22 N3 H1N3 114(2)
N1 C1 C2 113.5(2)
N1 C1 H1A 108.9
C2 C1 H1A 108.9
N1 C1 H1B 108.9
C2 C1 H1B 108.9
H1A C1 H1B 107.7
N3 C2 C3 112.9(2)
N3 C2 C1 107.2(2)
C3 C2 C1 113.4(2)
N3 C2 H2A 107.7
C3 C2 H2A 107.7
C1 C2 H2A 107.7
N2 C3 C2 114.3(2)
N2 C3 H3A 108.7
C2 C3 H3A 108.7
N2 C3 H3B 108.7
C2 C3 H3B 108.7
H3A C3 H3B 107.6
N2 C4 C5 113.8(2)
N2 C4 H4A 108.8
C5 C4 H4A 108.8
N2 C4 H4B 108.8
C5 C4 H4B 108.8
H4A C4 H4B 107.7
N1 C5 C4 114.1(2)
N1 C5 H5A 108.7
C4 C5 H5A 108.7
N1 C5 H5B 108.7
C4 C5 H5B 108.7
H5A C5 H5B 107.6
N1 C6 C7 113.7(2)
N1 C6 H6A 108.8
C7 C6 H6A 108.8
N1 C6 H6B 108.8
C7 C6 H6B 108.8
H6A C6 H6B 107.7
C8 C7 C12 117.3(2)
C8 C7 C6 119.3(2)
C12 C7 C6 123.3(2)
C9 C8 C7 122.5(3)
C9 C8 H8A 118.7
C7 C8 H8A 118.7
C8 C9 C10 119.1(3)
C8 C9 H9A 120.4
C10 C9 H9A 120.4
O2 C10 C9 115.3(2)
O2 C10 C11 124.3(3)
C9 C10 C11 120.4(2)
C10 C11 C12 119.1(2)
C10 C11 H11A 120.4
C12 C11 H11A 120.4
O1 C12 C11 117.0(2)
O1 C12 C7 121.6(2)
C11 C12 C7 121.5(2)
O2 C13 H13A 109.5
O2 C13 H13B 109.5
H13A C13 H13B 109.5
O2 C13 H13C 109.5
H13A C13 H13C 109.5
H13B C13 H13C 109.5
N2 C14 C15 109.7(2)
N2 C14 H14A 109.7
C15 C14 H14A 109.7
N2 C14 H14B 109.7
C15 C14 H14B 109.7
H14A C14 H14B 108.2
C16 C15 C20 117.6(2)
C16 C15 C14 122.4(3)
C20 C15 C14 120.0(2)
C17 C16 C15 121.7(3)
C17 C16 H16A 119.2
C15 C16 H16A 119.2
C16 C17 C18 119.7(3)
C16 C17 H17A 120.2
C18 C17 H17A 120.2
O4 C18 C19 123.6(3)
O4 C18 C17 116.1(3)
C19 C18 C17 120.2(3)
C18 C19 C20 119.2(3)
C18 C19 H19A 120.4
C20 C19 H19A 120.4
O3 C20 C19 117.5(2)
O3 C20 C15 121.0(2)
C19 C20 C15 121.6(3)
O4 C21 H21A 109.5
O4 C21 H21B 109.5
H21A C21 H21B 109.5
O4 C21 H21C 109.5
H21A C21 H21C 109.5
H21B C21 H21C 109.5
N3 C22 C23 110.6(3)
N3 C22 H22A 109.5
C23 C22 H22A 109.5
N3 C22 H22B 109.5
C23 C22 H22B 109.5
H22A C22 H22B 108.1
C24 C23 C28 116.6(3)
C24 C23 C22 121.6(3)
C28 C23 C22 121.8(3)
C25 C24 C23 122.6(3)
C25 C24 H24A 118.7
C23 C24 H24A 118.7
C24 C25 C26 120.3(3)
C24 C25 H25A 119.9
C26 C25 H25A 119.9
O6 C26 C25 116.6(3)
O6 C26 C27 124.3(3)
C25 C26 C27 119.1(3)
C28 C27 C26 119.6(3)
C28 C27 H27A 120.2
C26 C27 H27A 120.2
O5 C28 C27 117.8(3)
O5 C28 C23 120.3(3)
C27 C28 C23 121.9(3)
O6 C29 H29A 109.5
O6 C29 H29B 109.5
H29A C29 H29B 109.5
O6 C29 H29C 109.5
H29A C29 H29C 109.5
H29B C29 H29C 109.5

loop_
_geom_bond_atom_site_label_1
_geom_bond_atom_site_label_2
_geom_bond_distance
O1 C12 1.377(3)
O1 H1O1 0.80(4)
O2 C10 1.374(3)
O2 C13 1.431(3)
O3 C20 1.378(3)
O3 H1O3 0.91(4)
O4 C18 1.374(3)
O4 C21 1.436(4)
O5 C28 1.376(4)
O5 H1O5 0.94(3)
O6 C26 1.351(4)
O6 C29 1.430(4)
N1 C5 1.475(3)
N1 C1 1.476(3)
N1 C6 1.493(3)
N2 C4 1.471(3)
N2 C3 1.483(3)
N2 C14 1.499(3)
N3 C2 1.470(4)
N3 C22 1.484(4)
N3 H1N3 1.00(4)
C1 C2 1.537(4)
C1 H1A 0.9900
C1 H1B 0.9900
C2 C3 1.528(4)
C2 H2A 1.0000
C3 H3A 0.9900
C3 H3B 0.9900
C4 C5 1.521(4)
C4 H4A 0.9900
C4 H4B 0.9900
C5 H5A 0.9900
C5 H5B 0.9900
C6 C7 1.511(4)
C6 H6A 0.9900
C6 H6B 0.9900
C7 C8 1.397(4)
C7 C12 1.402(4)
C8 C9 1.384(4)
C8 H8A 0.9500
C9 C10 1.393(4)
C9 H9A 0.9500
C10 C11 1.396(4)
C11 C12 1.401(4)
C11 H11A 0.9500
C13 H13A 0.9800
C13 H13B 0.9800
C13 H13C 0.9800
C14 C15 1.515(4)
C14 H14A 0.9900
C14 H14B 0.9900
C15 C16 1.396(4)
C15 C20 1.405(4)
C16 C17 1.386(4)
C16 H16A 0.9500
C17 C18 1.396(4)
C17 H17A 0.9500
C18 C19 1.391(4)
C19 C20 1.396(4)
C19 H19A 0.9500
C21 H21A 0.9800
C21 H21B 0.9800
C21 H21C 0.9800
C22 C23 1.504(4)
C22 H22A 0.9900
C22 H22B 0.9900
C23 C24 1.397(4)
C23 C28 1.407(4)
C24 C25 1.372(5)
C24 H24A 0.9500
C25 C26 1.393(5)
C25 H25A 0.9500
C26 C27 1.405(4)
C27 C28 1.388(4)
C27 H27A 0.9500
C29 H29A 0.9800
C29 H29B 0.9800
C29 H29C 0.9800
